data_7100346
loop_
_publ_author_name
'Frieder Jaekle'
'Arnold Rheingold'
'Anand Sundararaman'
'Lev N. Zakharov'

_publ_section_title
;
Competition of Cuprophilic and p-Stacking Interactions
in the Formation of Supramolecular Stacks from Organocopper Complexes
;
_journal_name_full 'Chemical Communications'
_journal_paper_doi 10.1039/b417532h
_journal_year 2005
_chemical_formula_sum 'C22 H8 Cu2 F10 N2'
_chemical_formula_weight 617.38
_space_group_IT_number 14
_symmetry_cell_setting monoclinic
_symmetry_space_group_name_Hall '-P 2yn'
_symmetry_space_group_name_H-M 'P 1 21/n 1'
_cell_angle_alpha 90.00
_cell_angle_beta 92.567(4)
_cell_angle_gamma 90.00
_cell_formula_units_Z 2
_cell_length_a 9.2876(18)
_cell_length_b 5.0328(10)
_cell_length_c 22.316(4)
_cell_measurement_temperature 219(2)
_cell_volume 1042.1(4)
_diffrn_ambient_temperature 219(2)
_exptl_crystal_density_diffrn 1.968
_cod_depositor_comments
;
The following automatic conversions were performed:
'_symmetry_cell_setting' value 'Monoclinic' changed to 'monoclinic'
according to '/home/saulius/struct/CIF-dictionaries/cif_core.dic'
dictionary named 'cif_core.dic' version 2.4.1 from 2010-06-29.

Automatic conversion script
Id: cif_fix_enum 1527 2010-12-29 10:47:43Z saulius 
;
_cod_original_sg_symbol_H-M 'P 21/n'
_cod_database_code 7100346

loop_
_symmetry_equiv_pos_as_xyz
'x, y, z'
'-x+1/2, y+1/2, -z+1/2'
'-x, -y, -z'
'x-1/2, -y-1/2, z-1/2'

loop_
_atom_site_label
_atom_site_type_symbol
_atom_site_fract_x
_atom_site_fract_y
_atom_site_fract_z
_atom_site_U_iso_or_equiv
_atom_site_adp_type
_atom_site_occupancy
_atom_site_symmetry_multiplicity
_atom_site_calc_flag
_atom_site_refinement_flags
_atom_site_disorder_assembly
_atom_site_disorder_group
Cu1 Cu 0.82583(3) 0.24684(4) 0.117126(13) 0.04476(14) Uani 1 1 d . . .
F2 F 1.0596(2) -0.1336(4) 0.06724(6) 0.0719(5) Uani 1 1 d . . .
F3 F 1.20888(17) -0.5266(4) 0.12255(8) 0.0790(5) Uani 1 1 d . . .
F4 F 1.16507(16) -0.6435(3) 0.23855(7) 0.0659(5) Uani 1 1 d . . .
F5 F 0.97801(18) -0.3518(3) 0.30077(6) 0.0625(4) Uani 1 1 d . . .
F6 F 0.83252(15) 0.0478(3) 0.24791(6) 0.0561(4) Uani 1 1 d . . .
N1 N 0.7126(2) 0.5137(3) 0.07715(8) 0.0406(4) Uani 1 1 d . . .
C1 C 0.9365(2) -0.0258(4) 0.15484(9) 0.0358(5) Uani 1 1 d . . .
C2 C 1.0348(3) -0.1796(5) 0.12621(10) 0.0430(5) Uani 1 1 d . . .
C3 C 1.1124(2) -0.3845(5) 0.15269(11) 0.0457(5) Uani 1 1 d . . .
C4 C 1.0918(2) -0.4440(4) 0.21118(11) 0.0422(5) Uani 1 1 d . . .
C5 C 0.9962(3) -0.2972(4) 0.24255(10) 0.0392(5) Uani 1 1 d . . .
C6 C 0.9226(2) -0.0937(4) 0.21384(9) 0.0354(5) Uani 1 1 d . . .
C7 C 0.7395(3) 0.5890(5) 0.02194(11) 0.0565(7) Uani 1 1 d . . .
H7A H 0.8169 0.5087 0.0031 0.068 Uiso 1 1 calc R . .
C8 C 0.6602(3) 0.7787(5) -0.00929(12) 0.0552(7) Uani 1 1 d . . .
H8A H 0.6848 0.8262 -0.0483 0.066 Uiso 1 1 calc R . .
C9 C 0.5450(2) 0.8990(4) 0.01626(8) 0.0326(4) Uani 1 1 d . . .
C10 C 0.5191(3) 0.8219(5) 0.07426(11) 0.0518(6) Uani 1 1 d . . .
H10A H 0.4427 0.8992 0.0943 0.062 Uiso 1 1 calc R . .
C11 C 0.6038(3) 0.6338(6) 0.10261(11) 0.0560(7) Uani 1 1 d . . .
H11A H 0.5840 0.5873 0.1422 0.067 Uiso 1 1 calc R . .

loop_
_atom_site_aniso_label
_atom_site_aniso_U_11
_atom_site_aniso_U_22
_atom_site_aniso_U_33
_atom_site_aniso_U_23
_atom_site_aniso_U_13
_atom_site_aniso_U_12
Cu1 0.0527(2) 0.03619(19) 0.0442(2) 0.00616(11) -0.01099(15) 0.00129(11)
F2 0.0878(12) 0.0897(12) 0.0399(8) 0.0056(8) 0.0232(8) -0.0005(10)
F3 0.0615(10) 0.0860(12) 0.0917(13) -0.0165(9) 0.0278(9) 0.0229(8)
F4 0.0562(9) 0.0475(8) 0.0917(12) 0.0087(8) -0.0235(8) 0.0139(7)
F5 0.0830(11) 0.0697(9) 0.0345(7) 0.0141(7) -0.0026(7) 0.0017(8)
F6 0.0618(9) 0.0594(8) 0.0478(8) -0.0086(6) 0.0114(7) 0.0169(7)
N1 0.0497(11) 0.0354(9) 0.0357(10) 0.0009(7) -0.0069(8) -0.0010(8)
C1 0.0384(11) 0.0330(10) 0.0357(11) 0.0011(8) -0.0029(9) -0.0042(8)
C2 0.0463(14) 0.0490(12) 0.0341(11) 0.0009(10) 0.0063(10) -0.0068(10)
C3 0.0340(12) 0.0474(13) 0.0563(15) -0.0092(11) 0.0094(10) 0.0026(9)
C4 0.0346(12) 0.0374(11) 0.0537(14) 0.0008(9) -0.0090(10) 0.0028(9)
C5 0.0441(13) 0.0399(11) 0.0330(11) 0.0039(9) -0.0046(9) -0.0041(9)
C6 0.0354(11) 0.0343(10) 0.0363(11) -0.0039(8) 0.0008(9) 0.0012(8)
C7 0.0647(17) 0.0592(15) 0.0466(14) 0.0091(12) 0.0120(12) 0.0248(13)
C8 0.0665(17) 0.0634(16) 0.0372(13) 0.0176(11) 0.0186(12) 0.0258(13)
C9 0.0424(12) 0.0293(9) 0.0257(9) -0.0020(8) -0.0010(8) -0.0024(8)
C10 0.0598(16) 0.0651(14) 0.0312(11) 0.0097(11) 0.0097(11) 0.0207(12)
C11 0.0698(18) 0.0653(17) 0.0329(12) 0.0145(12) 0.0036(12) 0.0104(14)

loop_
_geom_bond_atom_site_label_1
_geom_bond_atom_site_label_2
_geom_bond_distance
_geom_bond_site_symmetry_2
_geom_bond_publ_flag
Cu1 C1 1.890(2) . ?
Cu1 N1 1.9028(17) . ?
F2 C2 1.366(3) . ?
F3 C3 1.349(3) . ?
F4 C4 1.344(2) . ?
F5 C5 1.346(3) . ?
F6 C6 1.357(2) . ?
N1 C7 1.324(3) . ?
N1 C11 1.327(3) . ?
C1 C6 1.372(3) . ?
C1 C2 1.376(3) . ?
C2 C3 1.376(4) . ?
C3 C4 1.361(3) . ?
C4 C5 1.371(3) . ?
C5 C6 1.374(3) . ?
C7 C8 1.376(3) . ?
C8 C9 1.375(3) . ?
C9 C10 1.383(3) . ?
C9 C9 1.485(4) 3_675 ?
C10 C11 1.368(4) . ?
